data_4075083
loop_
_publ_author_name
'Leung, Wing-Por'
'So, Cheuk-Wai'
'Chong, Kim-Hung'
'Kan, Kwok-Wai'
'Chan, Hoi-Shan'
'Mak, Thomas C. W.'

_publ_section_title
;
 Reactivity of Pyridyl-1-azaallyl Germanium(II) Chloride:&#x00A0;
 Synthesis of Novel Lithium Germinate [{(PhC&#x22EE;C)3Ge}3GeLi(Et2O)3]
 and Ge(II)&#x2212;M(I) (M = Cu and Au) Adducts
;
_journal_issue 11
_journal_name_full Organometallics
_journal_page_first 2851
_journal_paper_doi 10.1021/om060032g
_journal_volume 25
_journal_year 2006
_chemical_formula_sum 'C19 H27 Au Cl Ge I N2 Si2'
_chemical_formula_weight 771.51
_chemical_name_systematic
; 
 ? 
;
_space_group_IT_number 2
_symmetry_cell_setting triclinic
_symmetry_space_group_name_Hall '-P 1'
_symmetry_space_group_name_H-M 'P -1'
_atom_sites_solution_hydrogens geom
_atom_sites_solution_primary direct
_atom_sites_solution_secondary difmap
_audit_creation_method SHELXL-97
_cell_angle_alpha 80.216(2)
_cell_angle_beta 73.291(2)
_cell_angle_gamma 85.197(2)
_cell_formula_units_Z 2
_cell_length_a 8.4991(9)
_cell_length_b 11.1497(12)
_cell_length_c 14.3709(15)
_cell_measurement_temperature 293(2)
_cell_volume 1284.5(2)
_computing_cell_refinement 'BURKER SMART CCD DIFFRACTOMETER'
_computing_data_collection 'BURKER SMART CCD DIFFRACTOMETER'
_computing_data_reduction 'BURKER SMART CCD DIFFRACTOMETER'
_computing_molecular_graphics 'SIEMENS SHELXTL'
_computing_publication_material 'SIEMENS SHELXTL'
_computing_structure_refinement 'SHELXL-97 (Sheldrick, 1997)'
_computing_structure_solution 'SHELXS-97 (Sheldrick, 1990)'
_diffrn_ambient_temperature 293(2)
_diffrn_measured_fraction_theta_full 0.992
_diffrn_measured_fraction_theta_max 0.992
_diffrn_measurement_device_type 'BURKER SMART CCD DIFFRACTOMETER'
_diffrn_measurement_method 'OMEGA SCAN'
_diffrn_radiation_monochromator graphite
_diffrn_radiation_source 'fine-focus sealed tube'
_diffrn_radiation_type MoK\a
_diffrn_radiation_wavelength 0.71073
_diffrn_reflns_av_R_equivalents 0.0594
_diffrn_reflns_av_sigmaI/netI 0.0602
_diffrn_reflns_limit_h_max 10
_diffrn_reflns_limit_h_min -9
_diffrn_reflns_limit_k_max 13
_diffrn_reflns_limit_k_min -13
_diffrn_reflns_limit_l_max 17
_diffrn_reflns_limit_l_min -17
_diffrn_reflns_number 6860
_diffrn_reflns_theta_full 25.00
_diffrn_reflns_theta_max 25.00
_diffrn_reflns_theta_min 1.85
_exptl_absorpt_coefficient_mu 8.281
_exptl_absorpt_correction_T_max 1.0000
_exptl_absorpt_correction_T_min -0.009395
_exptl_absorpt_correction_type SADABS
_exptl_crystal_colour YELLOW
_exptl_crystal_density_diffrn 1.995
_exptl_crystal_density_method 'not measured'
_exptl_crystal_description BLOCK
_exptl_crystal_F_000 728
_exptl_crystal_size_max 0.50
_exptl_crystal_size_mid 0.40
_exptl_crystal_size_min 0.20
_refine_diff_density_max 4.235
_refine_diff_density_min -3.750
_refine_diff_density_rms 0.395
_refine_ls_extinction_method none
_refine_ls_goodness_of_fit_ref 1.038
_refine_ls_hydrogen_treatment mixed
_refine_ls_matrix_type full
_refine_ls_number_parameters 244
_refine_ls_number_reflns 4472
_refine_ls_number_restraints 6
_refine_ls_restrained_S_all 1.038
_refine_ls_R_factor_all 0.1076
_refine_ls_R_factor_gt 0.0951
_refine_ls_shift/su_max 0.000
_refine_ls_shift/su_mean 0.000
_refine_ls_structure_factor_coef Fsqd
_refine_ls_weighting_details 'calc w=1/[\s^2^(Fo^2^)+(0.1787P)^2^+31.8805P] where P=(Fo^2^+2Fc^2^)/3'
_refine_ls_weighting_scheme calc
_refine_ls_wR_factor_gt 0.2724
_refine_ls_wR_factor_ref 0.2814
_reflns_number_gt 3620
_reflns_number_total 4472
_reflns_threshold_expression >2sigma(I)
_cod_data_source_file om060032gsi20060111_015725.cif
_cod_data_source_block ckh28a
_cod_depositor_comments
;
The following automatic conversions were performed:

'_symmetry_cell_setting' value 'TRICLINIC' changed to 'triclinic'
according to /home/saulius/struct/CIF-dictionaries/cif_core.dic
dictionary named 'cif_core.dic' version 2.4.1 from 2010-06-29.

Automatic conversion script
Id: cif_fix_values 1715 2011-07-08 13:25:40Z adriana 
;
_cod_original_sg_symbol_H-M P-1
_cod_database_code 4075083

loop_
_symmetry_equiv_pos_as_xyz
'x, y, z'
'-x, -y, -z'

loop_
_atom_site_label
_atom_site_type_symbol
_atom_site_fract_x
_atom_site_fract_y
_atom_site_fract_z
_atom_site_U_iso_or_equiv
_atom_site_adp_type
_atom_site_occupancy
_atom_site_symmetry_multiplicity
_atom_site_calc_flag
_atom_site_refinement_flags
Au1 Au 0.27605(10) 0.62684(7) 0.49363(5) 0.0425(3) Uani 1 1 d .
Ge1 Ge 0.3382(2) 0.72198(17) 0.61164(14) 0.0365(5) Uani 1 1 d .
I1 I 0.2199(2) 0.54735(13) 0.34964(11) 0.0558(5) Uani 1 1 d .
Cl1 Cl 0.2207(4) 0.9268(3) 0.6194(3) 0.0270(8) Uani 1 1 d .
Si1 Si 0.5751(7) 0.9557(5) 0.7865(4) 0.0418(12) Uani 1 1 d .
Si2 Si 0.2264(7) 0.5307(5) 0.8044(4) 0.0419(12) Uani 1 1 d .
N1 N 0.5669(17) 0.7651(13) 0.5760(11) 0.034(3) Uani 1 1 d .
N2 N 0.3308(19) 0.6659(13) 0.7411(11) 0.036(3) Uani 1 1 d .
C1 C 0.6623(17) 0.7496(13) 0.4891(11) 0.023(3) Uani 1 1 d U
H1A H 0.6125 0.7239 0.4466 0.028 Uiso 1 1 calc R
C2 C 0.831(3) 0.767(2) 0.4537(17) 0.055(6) Uani 1 1 d .
H2A H 0.8928 0.7577 0.3905 0.066 Uiso 1 1 calc R
C3 C 0.894(3) 0.801(2) 0.5225(17) 0.050(5) Uani 1 1 d .
H3A H 1.0055 0.8150 0.5057 0.060 Uiso 1 1 calc R
C4 C 0.800(2) 0.8145(17) 0.6141(15) 0.042(4) Uani 1 1 d .
H4A H 0.8499 0.8343 0.6590 0.050 Uiso 1 1 calc R
C5 C 0.630(2) 0.7995(17) 0.6430(13) 0.037(4) Uani 1 1 d .
C6 C 0.530(2) 0.8185(16) 0.7365(13) 0.037(4) Uani 1 1 d .
C7 C 0.662(5) 1.070(2) 0.680(2) 0.098(12) Uani 1 1 d .
H7A H 0.7607 1.0372 0.6392 0.146 Uiso 1 1 calc R
H7B H 0.6865 1.1411 0.7018 0.146 Uiso 1 1 calc R
H7C H 0.5836 1.0921 0.6425 0.146 Uiso 1 1 calc R
C8 C 0.726(4) 0.915(3) 0.862(2) 0.084(9) Uani 1 1 d .
H8A H 0.8224 0.8761 0.8243 0.125 Uiso 1 1 calc R
H8B H 0.6761 0.8606 0.9206 0.125 Uiso 1 1 calc R
H8C H 0.7553 0.9877 0.8793 0.125 Uiso 1 1 calc R
C9 C 0.388(3) 1.032(2) 0.859(2) 0.076(8) Uani 1 1 d .
H9A H 0.4195 1.1000 0.8821 0.114 Uiso 1 1 calc R
H9B H 0.3317 0.9754 0.9142 0.114 Uiso 1 1 calc R
H9C H 0.3168 1.0607 0.8182 0.114 Uiso 1 1 calc R
C10 C 0.394(2) 0.7489(15) 0.7868(13) 0.031(4) Uani 1 1 d .
C11 C 0.301(3) 0.7565(17) 0.8911(15) 0.044(5) Uani 1 1 d .
C12 C 0.377(3) 0.7293(19) 0.9662(15) 0.049(5) Uani 1 1 d .
H12A H 0.4860 0.7008 0.9528 0.059 Uiso 1 1 calc R
C13 C 0.290(3) 0.745(2) 1.0610(16) 0.061(6) Uani 1 1 d .
H13A H 0.3410 0.7263 1.1114 0.074 Uiso 1 1 calc R
C14 C 0.126(4) 0.788(3) 1.0815(19) 0.074(8) Uani 1 1 d .
H14A H 0.0672 0.7996 1.1449 0.088 Uiso 1 1 calc R
C15 C 0.056(3) 0.812(3) 1.009(2) 0.068(7) Uani 1 1 d .
H15A H -0.0532 0.8395 1.0235 0.082 Uiso 1 1 calc R
C16 C 0.136(3) 0.798(2) 0.9136(16) 0.054(5) Uani 1 1 d .
H16A H 0.0817 0.8162 0.8648 0.064 Uiso 1 1 calc R
C17 C 0.316(4) 0.461(2) 0.906(2) 0.080(9) Uani 1 1 d .
H17A H 0.4330 0.4492 0.8808 0.120 Uiso 1 1 calc R
H17B H 0.2683 0.3837 0.9358 0.120 Uiso 1 1 calc R
H17C H 0.2937 0.5139 0.9552 0.120 Uiso 1 1 calc R
C18 C -0.001(3) 0.563(3) 0.842(3) 0.106(14) Uani 1 1 d .
H18A H -0.0366 0.5985 0.7856 0.160 Uiso 1 1 calc R
H18B H -0.0272 0.6189 0.8891 0.160 Uiso 1 1 calc R
H18C H -0.0565 0.4886 0.8716 0.160 Uiso 1 1 calc R
C19 C 0.267(3) 0.421(2) 0.7155(18) 0.055(5) Uani 1 1 d .
H19A H 0.2222 0.4544 0.6618 0.082 Uiso 1 1 calc R
H19B H 0.2155 0.3458 0.7478 0.082 Uiso 1 1 calc R
H19C H 0.3830 0.4065 0.6908 0.082 Uiso 1 1 calc R

loop_
_atom_site_aniso_label
_atom_site_aniso_U_11
_atom_site_aniso_U_22
_atom_site_aniso_U_33
_atom_site_aniso_U_23
_atom_site_aniso_U_13
_atom_site_aniso_U_12
Au1 0.0533(6) 0.0438(5) 0.0367(5) -0.0092(3) -0.0204(3) -0.0022(3)
Ge1 0.0425(11) 0.0406(10) 0.0302(10) -0.0071(8) -0.0148(8) -0.0025(8)
I1 0.0743(11) 0.0574(9) 0.0471(8) -0.0183(6) -0.0298(7) 0.0000(7)
Cl1 0.0209(19) 0.0374(19) 0.0255(18) 0.0007(15) -0.0165(14) 0.0073(14)
Si1 0.049(3) 0.038(3) 0.040(3) -0.011(2) -0.011(2) -0.006(2)
Si2 0.048(3) 0.037(3) 0.036(3) -0.008(2) -0.001(2) -0.012(2)
N1 0.027(8) 0.041(8) 0.030(8) -0.004(6) -0.003(6) 0.000(6)
N2 0.042(9) 0.037(8) 0.031(8) -0.012(6) -0.011(6) -0.002(6)
C1 0.011(6) 0.029(6) 0.025(6) -0.007(5) -0.001(5) 0.008(5)
C2 0.037(12) 0.074(15) 0.047(12) -0.025(11) 0.008(9) -0.002(10)
C3 0.029(11) 0.060(13) 0.058(13) -0.018(10) -0.006(9) 0.013(9)
C4 0.032(10) 0.046(10) 0.052(12) -0.011(9) -0.019(9) 0.004(8)
C5 0.038(10) 0.047(10) 0.026(9) -0.013(7) -0.006(7) 0.005(8)
C6 0.041(10) 0.037(9) 0.035(10) -0.006(7) -0.014(8) -0.002(8)
C7 0.17(3) 0.037(12) 0.056(16) 0.003(11) 0.007(18) -0.024(16)
C8 0.09(2) 0.11(2) 0.075(19) -0.034(17) -0.023(15) -0.042(17)
C9 0.084(19) 0.046(13) 0.10(2) -0.037(14) -0.007(15) -0.020(12)
C10 0.032(9) 0.031(8) 0.034(9) -0.010(7) -0.012(7) 0.001(7)
C11 0.058(13) 0.036(9) 0.039(11) -0.005(8) -0.014(9) -0.014(9)
C12 0.064(14) 0.047(11) 0.036(10) 0.000(9) -0.013(9) -0.015(10)
C13 0.086(19) 0.061(14) 0.033(11) -0.008(10) -0.004(11) -0.023(13)
C14 0.078(19) 0.092(19) 0.045(14) -0.033(13) 0.010(13) -0.020(15)
C15 0.043(13) 0.089(18) 0.066(16) -0.042(14) 0.014(11) -0.008(12)
C16 0.064(15) 0.058(13) 0.041(12) -0.016(10) -0.012(10) -0.001(11)
C17 0.13(3) 0.048(13) 0.059(16) 0.004(12) -0.028(16) -0.033(15)
C18 0.046(16) 0.11(3) 0.15(3) -0.07(2) 0.021(18) -0.033(16)
C19 0.051(13) 0.049(12) 0.064(14) -0.019(10) -0.010(10) 0.000(10)

loop_
_atom_type_symbol
_atom_type_description
_atom_type_scat_dispersion_real
_atom_type_scat_dispersion_imag
_atom_type_scat_source
C C 0.0033 0.0016 'International Tables Vol C Tables 4.2.6.8 and 6.1.1.4'
H H 0.0000 0.0000 'International Tables Vol C Tables 4.2.6.8 and 6.1.1.4'
N N 0.0061 0.0033 'International Tables Vol C Tables 4.2.6.8 and 6.1.1.4'
Si Si 0.0817 0.0704 'International Tables Vol C Tables 4.2.6.8 and 6.1.1.4'
Cl Cl 0.1484 0.1585 'International Tables Vol C Tables 4.2.6.8 and 6.1.1.4'
Ge Ge 0.1547 1.8001 'International Tables Vol C Tables 4.2.6.8 and 6.1.1.4'
I I -0.4742 1.8119 'International Tables Vol C Tables 4.2.6.8 and 6.1.1.4'
Au Au -2.0133 8.8022 'International Tables Vol C Tables 4.2.6.8 and 6.1.1.4'

loop_
_geom_angle_atom_site_label_1
_geom_angle_atom_site_label_2
_geom_angle_atom_site_label_3
_geom_angle
Ge1 Au1 I1 172.81(6)
N2 Ge1 N1 93.6(6)
N2 Ge1 Au1 130.9(4)
N1 Ge1 Au1 113.0(5)
N2 Ge1 Cl1 102.2(5)
N1 Ge1 Cl1 96.7(5)
Au1 Ge1 Cl1 113.94(11)
C7 Si1 C9 104.8(14)
C7 Si1 C8 109.8(17)
C9 Si1 C8 109.6(14)
C7 Si1 C6 106.7(11)
C9 Si1 C6 113.9(10)
C8 Si1 C6 111.7(11)
N2 Si2 C19 107.1(9)
N2 Si2 C17 109.7(10)
C19 Si2 C17 107.3(12)
N2 Si2 C18 110.2(13)
C19 Si2 C18 107.0(12)
C17 Si2 C18 115.2(17)
C1 N1 C5 120.3(15)
C1 N1 Ge1 119.1(12)
C5 N1 Ge1 120.3(12)
C10 N2 Si2 124.7(12)
C10 N2 Ge1 113.9(11)
Si2 N2 Ge1 120.8(8)
N1 C1 C2 126.9(17)
C3 C2 C1 112.3(18)
C4 C3 C2 122.6(19)
C3 C4 C5 121.7(18)
N1 C5 C4 116.1(16)
N1 C5 C6 121.7(17)
C4 C5 C6 122.2(17)
C10 C6 C5 122.3(16)
C10 C6 Si1 120.5(14)
C5 C6 Si1 116.9(13)
C6 C10 N2 122.2(16)
C6 C10 C11 122.5(15)
N2 C10 C11 115.3(14)
C12 C11 C16 119(2)
C12 C11 C10 122(2)
C16 C11 C10 119.4(18)
C13 C12 C11 120(2)
C12 C13 C14 120(2)
C15 C14 C13 119(2)
C14 C15 C16 124(3)
C15 C16 C11 119(2)

loop_
_geom_bond_atom_site_label_1
_geom_bond_atom_site_label_2
_geom_bond_distance
Au1 Ge1 2.3455(19)
Au1 I1 2.5608(14)
Ge1 N2 1.844(15)
Ge1 N1 1.942(14)
Ge1 Cl1 2.422(4)
Si1 C7 1.83(2)
Si1 C9 1.86(3)
Si1 C8 1.88(3)
Si1 C6 1.905(18)
Si2 N2 1.783(15)
Si2 C19 1.86(2)
Si2 C17 1.87(3)
Si2 C18 1.87(3)
N1 C1 1.31(2)
N1 C5 1.35(2)
N2 C10 1.44(2)
C1 C2 1.39(3)
C2 C3 1.37(3)
C3 C4 1.35(3)
C4 C5 1.40(3)
C5 C6 1.41(3)
C6 C10 1.40(2)
C10 C11 1.49(3)
C11 C12 1.39(3)
C11 C16 1.41(3)
C12 C13 1.38(3)
C13 C14 1.40(4)
C14 C15 1.32(4)
C15 C16 1.37(3)
